data_4100347
_journal_name_full 'Journal of the American Chemical Society'
_journal_paper_doi 10.1021/ja052828x
_journal_year 2005
_chemical_formula_sum 'C34.2 H14.4 Cl0.4 F12'
_chemical_formula_weight 667.44
_space_group_IT_number 14
_symmetry_cell_setting monoclinic
_symmetry_space_group_name_Hall '-P 2yn'
_symmetry_space_group_name_H-M 'P 1 21/n 1'
_cell_angle_alpha 90.00
_cell_angle_beta 101.579(13)
_cell_angle_gamma 90.00
_cell_formula_units_Z 2
_cell_length_a 8.4828(8)
_cell_length_b 13.0644(13)
_cell_length_c 13.703(2)
_cell_measurement_temperature 193(2)
_cell_volume 1487.7(3)
_diffrn_ambient_temperature 193(2)
_exptl_crystal_density_diffrn 1.490
_cod_depositor_comments
;
The following automatic conversions were performed:
'_symmetry_cell_setting' value 'Monoclinic' changed to 'monoclinic'
according to '/home/saulius/struct/CIF-dictionaries/cif_core.dic'
dictionary named 'cif_core.dic' version 2.4.1 from 2010-06-29.

Automatic conversion script
Id: cif_fix_enum 1527 2010-12-29 10:47:43Z saulius 
;
_cod_original_sg_symbol_H-M 'P 21/n'
_cod_original_formula_sum 'C34.20 H14.40 Cl0.40 F12'
_cod_database_code 4100347

loop_
_symmetry_equiv_pos_as_xyz
'x, y, z'
'-x+1/2, y+1/2, -z+1/2'
'-x, -y, -z'
'x-1/2, -y-1/2, z-1/2'

loop_
_atom_site_label
_atom_site_type_symbol
_atom_site_fract_x
_atom_site_fract_y
_atom_site_fract_z
_atom_site_U_iso_or_equiv
_atom_site_adp_type
_atom_site_occupancy
_atom_site_symmetry_multiplicity
_atom_site_calc_flag
_atom_site_refinement_flags
_atom_site_disorder_assembly
_atom_site_disorder_group
C1 C 0.4850(2) -0.14462(15) 0.75946(14) 0.0432(4) Uani 1 1 d . . .
H1 H 0.4746 -0.1799 0.8185 0.052 Uiso 1 1 calc R . .
C2 C 0.49791(18) -0.10062(12) 0.68576(11) 0.0298(3) Uani 1 1 d . . .
C3 C 0.50279(17) -0.05034(11) 0.59305(11) 0.0256(3) Uani 1 1 d . . .
C4 C 0.41271(18) -0.08855(11) 0.50338(11) 0.0261(3) Uani 1 1 d . . .
C5 C 0.59120(17) 0.03968(11) 0.58730(11) 0.0252(3) Uani 1 1 d . . .
C6 C 0.69992(18) 0.09416(11) 0.67430(11) 0.0272(3) Uani 1 1 d . . .
H6 H 0.7028 0.0597 0.7398 0.033 Uiso 1 1 calc R . .
C7 C 0.63645(19) 0.20454(12) 0.67133(12) 0.0316(4) Uani 1 1 d . . .
C8 C 0.6295(2) 0.25099(12) 0.58417(12) 0.0335(4) Uani 1 1 d . . .
C9 C 0.69056(19) 0.18515(11) 0.50685(11) 0.0295(3) Uani 1 1 d . . .
H9 H 0.6864 0.2213 0.4421 0.035 Uiso 1 1 calc R . .
C10 C 0.85990(19) 0.15060(11) 0.55574(12) 0.0294(3) Uani 1 1 d . . .
C11 C 0.9976(2) 0.16257(14) 0.51757(14) 0.0395(4) Uani 1 1 d . . .
H11 H 0.9933 0.1955 0.4553 0.047 Uiso 1 1 calc R . .
C12 C 1.1432(2) 0.12551(17) 0.57212(16) 0.0476(5) Uani 1 1 d . . .
H12 H 1.2388 0.1328 0.5467 0.057 Uiso 1 1 calc R . .
C13 C 1.1489(2) 0.07827(15) 0.66289(16) 0.0447(4) Uani 1 1 d . . .
H13 H 1.2489 0.0537 0.6995 0.054 Uiso 1 1 calc R . .
C14 C 1.0102(2) 0.06616(13) 0.70167(13) 0.0353(4) Uani 1 1 d . . .
H14 H 1.0149 0.0341 0.7644 0.042 Uiso 1 1 calc R . .
C15 C 0.86533(18) 0.10179(11) 0.64695(11) 0.0284(3) Uani 1 1 d . . .
C16 C 0.5910(2) 0.24496(15) 0.76443(15) 0.0455(5) Uani 1 1 d . . .
C17 C 0.5657(3) 0.35627(15) 0.55484(17) 0.0552(6) Uani 1 1 d . . .
F1 F 0.4527(4) 0.2140(3) 0.7772(3) 0.1134(17) Uani 0.80 1 d P . .
F2 F 0.6025(4) 0.34509(16) 0.77460(19) 0.0783(9) Uani 0.80 1 d P . .
F3 F 0.6990(3) 0.21281(19) 0.84553(12) 0.0694(6) Uani 0.80 1 d P . .
F4 F 0.6577(5) 0.4296(3) 0.5968(4) 0.1067(18) Uani 0.80 1 d P . .
F5 F 0.5246(5) 0.3677(2) 0.4588(2) 0.0863(13) Uani 0.80 1 d P . .
F6 F 0.4264(4) 0.3744(2) 0.5884(3) 0.0905(7) Uani 0.80 1 d P . .
F1' F 0.6754(14) 0.3002(13) 0.8162(9) 0.099(5) Uani 0.20 1 d P . .
F2' F 0.4541(14) 0.3126(7) 0.7325(8) 0.086(3) Uani 0.20 1 d P . .
F3' F 0.5229(17) 0.1760(7) 0.8051(9) 0.090(5) Uani 0.20 1 d P . .
F4' F 0.6836(16) 0.3977(6) 0.4954(10) 0.092(3) Uani 0.20 1 d P . .
F5' F 0.446(3) 0.3603(11) 0.4967(18) 0.164(11) Uani 0.20 1 d P . .
F6' F 0.597(3) 0.4246(11) 0.6079(10) 0.147(12) Uani 0.20 1 d P . .
C18S C 1.067(2) 0.4605(14) 0.4839(17) 0.048(5) Uani 0.10 1 d P . .
H18A H 1.1248 0.4701 0.4286 0.057 Uiso 0.10 1 calc PR . .
H18B H 1.1062 0.3955 0.5171 0.057 Uiso 0.10 1 calc PR . .
Cl Cl 0.8716(4) 0.4431(2) 0.4320(3) 0.0677(8) Uani 0.20 1 d P . .

loop_
_atom_site_aniso_label
_atom_site_aniso_U_11
_atom_site_aniso_U_22
_atom_site_aniso_U_33
_atom_site_aniso_U_23
_atom_site_aniso_U_13
_atom_site_aniso_U_12
C1 0.0497(10) 0.0458(10) 0.0338(9) 0.0123(8) 0.0079(8) 0.0012(8)
C2 0.0305(7) 0.0288(7) 0.0294(8) 0.0010(6) 0.0042(6) 0.0000(6)
C3 0.0267(7) 0.0246(7) 0.0262(7) 0.0018(5) 0.0069(5) 0.0024(5)
C4 0.0287(7) 0.0224(7) 0.0278(7) 0.0003(5) 0.0070(6) 0.0010(5)
C5 0.0262(7) 0.0251(7) 0.0250(7) -0.0014(5) 0.0064(5) 0.0020(5)
C6 0.0311(7) 0.0264(7) 0.0244(7) -0.0009(5) 0.0062(6) -0.0003(6)
C7 0.0319(8) 0.0280(7) 0.0350(8) -0.0068(6) 0.0067(6) 0.0004(6)
C8 0.0360(8) 0.0247(7) 0.0374(8) -0.0037(6) 0.0017(7) 0.0015(6)
C9 0.0361(8) 0.0238(7) 0.0278(7) 0.0016(6) 0.0047(6) -0.0029(6)
C10 0.0329(8) 0.0249(7) 0.0304(8) -0.0026(6) 0.0066(6) -0.0034(6)
C11 0.0417(9) 0.0409(9) 0.0382(9) -0.0014(7) 0.0134(7) -0.0081(7)
C12 0.0346(9) 0.0532(11) 0.0588(12) -0.0034(9) 0.0187(9) -0.0038(8)
C13 0.0314(9) 0.0426(10) 0.0582(12) -0.0012(9) 0.0047(8) 0.0025(7)
C14 0.0359(8) 0.0286(8) 0.0388(9) 0.0006(6) 0.0015(7) -0.0004(6)
C15 0.0316(8) 0.0231(7) 0.0303(8) -0.0024(6) 0.0057(6) -0.0019(6)
C16 0.0496(11) 0.0427(10) 0.0475(11) -0.0148(8) 0.0176(9) -0.0008(8)
C17 0.0705(14) 0.0305(9) 0.0555(12) -0.0028(9) -0.0090(11) 0.0111(9)
F1 0.0669(16) 0.187(4) 0.102(2) -0.094(3) 0.0545(15) -0.062(2)
F2 0.131(3) 0.0429(10) 0.0651(14) -0.0183(9) 0.0291(14) 0.0155(13)
F3 0.0919(15) 0.0804(13) 0.0333(8) -0.0126(9) 0.0065(8) 0.0259(12)
F4 0.117(2) 0.0256(12) 0.146(4) 0.0024(16) -0.049(2) -0.0075(12)
F5 0.153(4) 0.0488(14) 0.0494(11) 0.0123(9) 0.0010(16) 0.0411(19)
F6 0.0870(16) 0.0732(15) 0.109(2) 0.0052(14) 0.0151(15) 0.0506(14)
F1' 0.073(6) 0.147(11) 0.093(8) -0.092(8) 0.054(6) -0.075(7)
F2' 0.102(7) 0.066(5) 0.113(7) 0.010(5) 0.078(6) 0.040(5)
F3' 0.160(13) 0.046(4) 0.102(8) 0.003(4) 0.119(10) -0.001(6)
F4' 0.133(9) 0.032(4) 0.128(8) 0.033(4) 0.067(7) 0.009(4)
F5' 0.165(16) 0.076(8) 0.179(19) 0.042(12) -0.138(15) -0.014(10)
F6' 0.34(3) 0.047(8) 0.045(5) -0.027(5) 0.024(11) 0.080(13)
C18S 0.046(10) 0.033(9) 0.073(13) -0.020(9) 0.035(10) -0.006(8)
Cl 0.0743(19) 0.0595(17) 0.0696(18) -0.0066(14) 0.0145(15) -0.0081(14)

loop_
_geom_bond_atom_site_label_1
_geom_bond_atom_site_label_2
_geom_bond_distance
_geom_bond_site_symmetry_2
_geom_bond_publ_flag
C1 C2 1.186(2) . ?
C2 C3 1.438(2) . ?
C3 C4 1.402(2) . ?
C3 C5 1.406(2) . ?
C4 C5 1.391(2) 3_656 ?
C4 C9 1.527(2) 3_656 ?
C5 C4 1.392(2) 3_656 ?
C5 C6 1.529(2) . ?
C6 C15 1.527(2) . ?
C6 C7 1.537(2) . ?
C7 C8 1.330(2) . ?
C7 C16 1.501(2) . ?
C8 C17 1.503(2) . ?
C8 C9 1.533(2) . ?
C9 C10 1.526(2) . ?
C9 C4 1.527(2) 3_656 ?
C10 C11 1.381(2) . ?
C10 C15 1.396(2) . ?
C11 C12 1.396(3) . ?
C12 C13 1.381(3) . ?
C13 C14 1.394(3) . ?
C14 C15 1.385(2) . ?
C16 F1' 1.154(7) . ?
C16 F3' 1.258(9) . ?
C16 F1 1.286(3) . ?
C16 F2 1.317(3) . ?
C16 F3 1.357(3) . ?
C16 F2' 1.454(9) . ?
C17 F6' 1.149(12) . ?
C17 F5' 1.156(12) . ?
C17 F4 1.295(4) . ?
C17 F5 1.300(3) . ?
C17 F6 1.372(3) . ?
C17 F4' 1.511(9) . ?
F1 F3' 0.809(12) . ?
F1 F2' 1.428(9) . ?
F2 F1' 0.953(19) . ?
F2 F2' 1.344(12) . ?
F3 F1' 1.214(19) . ?
F3 F3' 1.561(15) . ?
F4 F6' 0.57(3) . ?
F4 F4' 1.508(11) . ?
F5 F5' 0.93(3) . ?
F5 F4' 1.397(13) . ?
F6 F5' 1.31(3) . ?
F6 F6' 1.56(3) . ?
C18S Cl 1.68(2) . ?
C18S Cl 1.716(19) 3_766 ?
Cl C18S 1.716(19) 3_766 ?
